data_7105276
loop_
_publ_author_name
'Komeyama, Kimihiro'
'Igawa, Ryoichi'
'Takaki, Ken'

_publ_section_title
;
 Cationic iron-catalyzed intramolecular alkyne-hydroarylation with
 electron-deficient arenes.
;
_journal_issue 10
_journal_name_full 'Chemical communications (Cambridge, England)'
_journal_page_first 1748
_journal_page_last 1750
_journal_paper_doi 10.1039/b920695g
_journal_volume 46
_journal_year 2010
_chemical_formula_moiety 'C20 H12 F2 '
_chemical_formula_sum 'C20 H12 F2'
_chemical_formula_weight 290.31
_space_group_IT_number 14
_symmetry_cell_setting monoclinic
_symmetry_Int_Tables_number 14
_symmetry_space_group_name_Hall '-P 2yn'
_symmetry_space_group_name_H-M 'P 1 21/n 1'
_audit_creation_date 2009-04-28
_audit_creation_method 'by CrystalStructure 3.8'
_cell_angle_alpha 90.0000
_cell_angle_beta 107.425(5)
_cell_angle_gamma 90.0000
_cell_formula_units_Z 4
_cell_length_a 5.6736(8)
_cell_length_b 23.503(3)
_cell_length_c 10.7482(17)
_cell_measurement_reflns_used 7255
_cell_measurement_temperature 296.1
_cell_measurement_theta_max 27.5
_cell_measurement_theta_min 3.3
_cell_volume 1367.5(3)
_computing_cell_refinement PROCESS-AUTO
_computing_data_collection PROCESS-AUTO
_computing_data_reduction CrystalStructure
_computing_publication_material 'CrystalStructure 3.8'
_computing_structure_refinement CRYSTALS
_computing_structure_solution SIR92
_diffrn_detector_area_resol_mean 10.00
_diffrn_measured_fraction_theta_full 0.998
_diffrn_measured_fraction_theta_max 0.998
_diffrn_measurement_device_type 'Rigaku RAXIS-RAPID'
_diffrn_measurement_method \w
_diffrn_radiation_type 'Mo K\a'
_diffrn_radiation_wavelength 0.71075
_diffrn_reflns_av_R_equivalents 0.036
_diffrn_reflns_limit_h_max 7
_diffrn_reflns_limit_h_min -7
_diffrn_reflns_limit_k_max 30
_diffrn_reflns_limit_k_min -30
_diffrn_reflns_limit_l_max 13
_diffrn_reflns_limit_l_min -13
_diffrn_reflns_number 13109
_diffrn_reflns_theta_full 27.47
_diffrn_reflns_theta_max 27.47
_exptl_absorpt_coefficient_mu 0.099
_exptl_absorpt_correction_T_max 0.990
_exptl_absorpt_correction_T_min 0.848
_exptl_absorpt_correction_type multi-scan
_exptl_absorpt_process_details
;
Higashi, T. (1995). Program for Absorption Correction.
Rigaku Corporation, Tokyo, Japan.
;
_exptl_crystal_colour colourless
_exptl_crystal_density_diffrn 1.410
_exptl_crystal_density_method 'not measured'
_exptl_crystal_description '0.05x0.07x0.5 mm3'
_exptl_crystal_F_000 600.00
_exptl_crystal_size_max 0.10
_exptl_crystal_size_mid 0.10
_exptl_crystal_size_min 0.10
_refine_diff_density_max 0.18
_refine_diff_density_min -0.16
_refine_ls_extinction_method none
_refine_ls_goodness_of_fit_ref 1.480
_refine_ls_hydrogen_treatment refall
_refine_ls_number_parameters 211
_refine_ls_number_reflns 1638
_refine_ls_R_factor_gt 0.0335
_refine_ls_shift/su_max 0.0000
_refine_ls_structure_factor_coef F
_refine_ls_weighting_details 'w = 1/\s^2^(Fo)'
_refine_ls_weighting_scheme sigma
_refine_ls_wR_factor_ref 0.0227
_reflns_number_gt 1626
_reflns_number_total 3137
_reflns_threshold_expression F^2^>2.0\s(F^2^)
_cod_data_source_file b920695g.txt
_cod_data_source_block '_takaki-2009-0428a'
_cod_original_formula_sum 'C20 H12 F2 '
_cod_database_code 7105276

loop_
_symmetry_equiv_pos_site_id
_symmetry_equiv_pos_as_xyz
1 +X,+Y,+Z
2 1/2-X,1/2+Y,1/2-Z
3 -X,-Y,-Z
4 1/2+X,1/2-Y,1/2+Z

loop_
_atom_site_label
_atom_site_type_symbol
_atom_site_fract_x
_atom_site_fract_y
_atom_site_fract_z
_atom_site_U_iso_or_equiv
_atom_site_adp_type
_atom_site_occupancy
_atom_site_symmetry_multiplicity
_atom_site_calc_flag
_atom_site_refinement_flags
_atom_site_disorder_assembly
_atom_site_disorder_group
F(1) F 0.7925(2) 0.24580(4) -0.04138(11) 0.0357(3) Uani 1.00 1 d . . .
F(2) F 1.0497(2) 0.06062(5) -0.09040(12) 0.0443(3) Uani 1.00 1 d . . .
C(3) C 0.6650(3) 0.11263(8) 0.10134(19) 0.0261(6) Uani 1.00 1 d . . .
C(4) C 0.5610(3) 0.27492(8) 0.1332(2) 0.0256(5) Uani 1.00 1 d . . .
C(5) C 0.9199(3) 0.09711(9) -0.0358(2) 0.0322(6) Uani 1.00 1 d . . .
C(6) C 0.9247(3) 0.15414(9) -0.0657(2) 0.0292(6) Uani 1.00 1 d . . .
C(7) C 0.7811(3) 0.30247(8) 0.1984(2) 0.0318(6) Uani 1.00 1 d . . .
C(8) C 0.5420(3) 0.21155(8) 0.1406(2) 0.0257(5) Uani 1.00 1 d . . .
C(9) C 0.3972(3) 0.13017(8) 0.2412(2) 0.0286(6) Uani 1.00 1 d . . .
C(10) C 0.7966(3) 0.36140(8) 0.1999(2) 0.0354(6) Uani 1.00 1 d . . .
C(11) C 0.4095(3) 0.18974(8) 0.2153(2) 0.0289(6) Uani 1.00 1 d . . .
C(12) C 0.6683(3) 0.17231(8) 0.07794(19) 0.0246(5) Uani 1.00 1 d . . .
C(13) C 0.7970(3) 0.18943(8) -0.0084(2) 0.0279(6) Uani 1.00 1 d . . .
C(14) C 0.5281(3) 0.09120(8) 0.1868(2) 0.0285(6) Uani 1.00 1 d . . .
C(15) C 0.2629(3) 0.11029(9) 0.3237(2) 0.0341(6) Uani 1.00 1 d . . .
C(16) C 0.3589(3) 0.30808(8) 0.0688(2) 0.0338(6) Uani 1.00 1 d . . .
C(17) C 0.3890(3) 0.01471(9) 0.2988(2) 0.0404(7) Uani 1.00 1 d . . .
C(18) C 0.5943(3) 0.39387(9) 0.1358(2) 0.0321(6) Uani 1.00 1 d . . .
C(19) C 0.2591(3) 0.05339(10) 0.3521(2) 0.0383(7) Uani 1.00 1 d . . .
C(20) C 0.7939(3) 0.07536(8) 0.0421(2) 0.0308(6) Uani 1.00 1 d . . .
C(21) C 0.3760(3) 0.36729(9) 0.0699(2) 0.0374(7) Uani 1.00 1 d . . .
C(22) C 0.5219(3) 0.03299(9) 0.2180(2) 0.0368(7) Uani 1.00 1 d . . .
H(1) H 1.0115 0.1679 -0.1227 0.035 Uiso 1.00 1 c R . .
H(2) H 0.9217 0.2804 0.2423 0.037 Uiso 1.00 1 c R . .
H(3) H 0.9475 0.3794 0.2458 0.041 Uiso 1.00 1 c R . .
H(4) H 0.3193 0.2152 0.2525 0.034 Uiso 1.00 1 c R . .
H(5) H 0.1732 0.1367 0.3588 0.041 Uiso 1.00 1 c R . .
H(6) H 0.2080 0.2898 0.0242 0.039 Uiso 1.00 1 c R . .
H(7) H 0.3858 -0.0246 0.3189 0.048 Uiso 1.00 1 c R . .
H(8) H 0.6066 0.4342 0.1367 0.039 Uiso 1.00 1 c R . .
H(9) H 0.1691 0.0406 0.4084 0.046 Uiso 1.00 1 c R . .
H(10) H 0.7934 0.0355 0.0571 0.036 Uiso 1.00 1 c R . .
H(11) H 0.2362 0.3894 0.0251 0.044 Uiso 1.00 1 c R . .
H(12) H 0.6094 0.0065 0.1817 0.044 Uiso 1.00 1 c R . .

loop_
_atom_site_aniso_label
_atom_site_aniso_U_11
_atom_site_aniso_U_22
_atom_site_aniso_U_33
_atom_site_aniso_U_12
_atom_site_aniso_U_13
_atom_site_aniso_U_23
F(1) 0.0454(7) 0.0277(7) 0.0377(7) -0.0031(5) 0.0181(6) 0.0008(5)
F(2) 0.0556(8) 0.0385(7) 0.0454(8) 0.0103(6) 0.0253(6) -0.0005(6)
C(3) 0.0263(11) 0.0271(12) 0.0216(13) -0.0001(10) 0.0019(9) -0.0003(10)
C(4) 0.0257(11) 0.0263(11) 0.0254(12) -0.0016(9) 0.0085(9) -0.0023(9)
C(5) 0.0343(12) 0.0321(13) 0.0306(14) 0.0076(10) 0.0104(10) -0.0069(10)
C(6) 0.0308(11) 0.0326(12) 0.0251(13) -0.0006(9) 0.0097(9) -0.0003(10)
C(7) 0.0257(11) 0.0300(12) 0.0369(14) 0.0027(10) 0.0051(10) -0.0026(11)
C(8) 0.0229(11) 0.0280(11) 0.0232(12) 0.0001(9) 0.0022(9) -0.0021(10)
C(9) 0.0270(11) 0.0314(13) 0.0248(13) -0.0042(9) 0.0039(9) 0.0000(10)
C(10) 0.0290(12) 0.0333(13) 0.0408(15) -0.0067(10) 0.0057(10) -0.0049(11)
C(11) 0.0264(11) 0.0308(12) 0.0284(13) 0.0003(9) 0.0065(10) -0.0053(10)
C(12) 0.0237(10) 0.0270(12) 0.0207(12) -0.0014(9) 0.0031(9) 0.0002(10)
C(13) 0.0295(12) 0.0222(11) 0.0275(14) -0.0026(9) 0.0015(10) 0.0013(10)
C(14) 0.0293(12) 0.0282(12) 0.0252(13) -0.0017(10) 0.0038(10) -0.0006(10)
C(15) 0.0329(13) 0.0393(14) 0.0303(14) -0.0033(11) 0.0097(10) -0.0014(11)
C(16) 0.0253(12) 0.0333(12) 0.0379(15) -0.0017(10) 0.0024(10) -0.0011(10)
C(17) 0.0496(14) 0.0312(14) 0.0406(15) -0.0059(11) 0.0136(12) 0.0047(11)
C(18) 0.0396(12) 0.0236(11) 0.0346(13) -0.0016(10) 0.0134(10) -0.0009(10)
C(19) 0.0435(14) 0.0410(14) 0.0317(15) -0.0101(11) 0.0132(11) 0.0015(11)
C(20) 0.0374(12) 0.0256(12) 0.0280(14) 0.0008(10) 0.0077(10) 0.0005(10)
C(21) 0.0339(12) 0.0331(13) 0.0424(16) 0.0077(10) 0.0072(11) 0.0019(11)
C(22) 0.0439(14) 0.0311(13) 0.0354(15) 0.0019(11) 0.0122(11) 0.0023(11)

loop_
_atom_type_symbol
_atom_type_description
_atom_type_scat_dispersion_real
_atom_type_scat_dispersion_imag
_atom_type_scat_source
C C 0.003 0.002
;
International Tables for Crystallography
(1992, Vol. C, Tables 4.2.6.8 and 6.1.1.4)
;
H H 0.000 0.000
;
International Tables for Crystallography
(1992, Vol. C, Table 6.1.1.4)
;
F F 0.017 0.010
;
International Tables for Crystallography
(1992, Vol. C, Tables 4.2.6.8 and 6.1.1.4)
;

loop_
_geom_angle_atom_site_label_1
_geom_angle_atom_site_label_2
_geom_angle_atom_site_label_3
_geom_angle
_geom_angle_publ_flag
_geom_angle_site_symmetry_1
_geom_angle_site_symmetry_2
_geom_angle_site_symmetry_3
C(12) C(3) C(14) 119.21(18) yes . . .
C(12) C(3) C(20) 119.7(2) yes . . .
C(14) C(3) C(20) 121.06(17) yes . . .
C(7) C(4) C(8) 120.20(15) yes . . .
C(7) C(4) C(16) 118.13(17) yes . . .
C(8) C(4) C(16) 121.55(16) yes . . .
F(2) C(5) C(6) 117.2(2) yes . . .
F(2) C(5) C(20) 118.65(18) yes . . .
C(6) C(5) C(20) 124.2(2) yes . . .
C(5) C(6) C(13) 115.8(2) yes . . .
C(4) C(7) C(10) 120.90(17) yes . . .
C(4) C(8) C(11) 118.00(19) yes . . .
C(4) C(8) C(12) 123.66(19) yes . . .
C(11) C(8) C(12) 118.26(17) yes . . .
C(11) C(9) C(14) 119.4(2) yes . . .
C(11) C(9) C(15) 120.81(19) yes . . .
C(14) C(9) C(15) 119.71(18) yes . . .
C(7) C(10) C(18) 120.40(17) yes . . .
C(8) C(11) C(9) 123.5(2) yes . . .
C(3) C(12) C(8) 120.60(19) yes . . .
C(3) C(12) C(13) 115.86(18) yes . . .
C(8) C(12) C(13) 123.54(17) yes . . .
F(1) C(13) C(6) 116.28(19) yes . . .
F(1) C(13) C(12) 118.44(18) yes . . .
C(6) C(13) C(12) 125.27(18) yes . . .
C(3) C(14) C(9) 118.83(17) yes . . .
C(3) C(14) C(22) 122.7(2) yes . . .
C(9) C(14) C(22) 118.5(2) yes . . .
C(9) C(15) C(19) 120.7(2) yes . . .
C(4) C(16) C(21) 120.74(17) yes . . .
C(19) C(17) C(22) 120.7(2) yes . . .
C(10) C(18) C(21) 119.43(19) yes . . .
C(15) C(19) C(17) 119.8(2) yes . . .
C(3) C(20) C(5) 119.09(18) yes . . .
C(16) C(21) C(18) 120.40(18) yes . . .
C(14) C(22) C(17) 120.6(2) yes . . .
C(5) C(6) H(1) 122.0 no . . .
C(13) C(6) H(1) 122.2 no . . .
C(4) C(7) H(2) 119.3 no . . .
C(10) C(7) H(2) 119.8 no . . .
C(7) C(10) H(3) 119.7 no . . .
C(18) C(10) H(3) 119.9 no . . .
C(8) C(11) H(4) 118.4 no . . .
C(9) C(11) H(4) 118.1 no . . .
C(9) C(15) H(5) 119.2 no . . .
C(19) C(15) H(5) 120.1 no . . .
C(4) C(16) H(6) 118.9 no . . .
C(21) C(16) H(6) 120.4 no . . .
C(19) C(17) H(7) 119.5 no . . .
C(22) C(17) H(7) 119.8 no . . .
C(10) C(18) H(8) 120.0 no . . .
C(21) C(18) H(8) 120.6 no . . .
C(15) C(19) H(9) 119.9 no . . .
C(17) C(19) H(9) 120.3 no . . .
C(3) C(20) H(10) 120.5 no . . .
C(5) C(20) H(10) 120.4 no . . .
C(16) C(21) H(11) 119.7 no . . .
C(18) C(21) H(11) 119.9 no . . .
C(14) C(22) H(12) 119.0 no . . .
C(17) C(22) H(12) 120.4 no . . .

loop_
_geom_bond_atom_site_label_1
_geom_bond_atom_site_label_2
_geom_bond_distance
_geom_bond_publ_flag
_geom_bond_site_symmetry_1
_geom_bond_site_symmetry_2
F(1) C(13) 1.370(2) yes . .
F(2) C(5) 1.372(2) yes . .
C(3) C(12) 1.426(2) yes . .
C(3) C(14) 1.459(3) yes . .
C(3) C(20) 1.409(3) yes . .
C(4) C(7) 1.395(2) yes . .
C(4) C(8) 1.497(2) yes . .
C(4) C(16) 1.388(2) yes . .
C(5) C(6) 1.381(3) yes . .
C(5) C(20) 1.354(3) yes . .
C(6) C(13) 1.364(3) yes . .
C(7) C(10) 1.388(2) yes . .
C(8) C(11) 1.355(3) yes . .
C(8) C(12) 1.451(3) yes . .
C(9) C(11) 1.433(2) yes . .
C(9) C(14) 1.411(3) yes . .
C(9) C(15) 1.411(3) yes . .
C(10) C(18) 1.379(2) yes . .
C(12) C(13) 1.401(3) yes . .
C(14) C(22) 1.411(2) yes . .
C(15) C(19) 1.373(3) yes . .
C(16) C(21) 1.395(2) yes . .
C(17) C(19) 1.396(3) yes . .
C(17) C(22) 1.379(3) yes . .
C(18) C(21) 1.379(2) yes . .
C(6) H(1) 0.950 no . .
C(7) H(2) 0.950 no . .
C(10) H(3) 0.950 no . .
C(11) H(4) 0.950 no . .
C(15) H(5) 0.950 no . .
C(16) H(6) 0.950 no . .
C(17) H(7) 0.950 no . .
C(18) H(8) 0.950 no . .
C(19) H(9) 0.950 no . .
C(20) H(10) 0.950 no . .
C(21) H(11) 0.950 no . .
C(22) H(12) 0.950 no . .

loop_
_geom_contact_atom_site_label_1
_geom_contact_atom_site_label_2
_geom_contact_distance
_geom_contact_publ_flag
_geom_contact_site_symmetry_1
_geom_contact_site_symmetry_2
F(1) C(4) 2.681(2) ? . .
F(1) C(5) 3.566(2) ? . .
F(1) C(6) 2.322(2) ? . .
F(1) C(7) 2.919(2) ? . .
F(1) C(7) 3.559(2) ? . 4_454
F(1) C(8) 2.856(2) ? . .
F(1) C(11) 3.258(2) ? . 4_554
F(1) C(12) 2.380(2) ? . .
F(1) C(16) 3.367(2) ? . .
F(1) C(16) 3.405(2) ? . 1_655
F(2) F(2) 3.5877(17) ? . 3_755
F(2) C(6) 2.349(2) ? . .
F(2) C(10) 3.506(2) ? . 4_554
F(2) C(13) 3.571(2) ? . .
F(2) C(14) 3.452(2) ? . 1_655
F(2) C(17) 3.318(2) ? . 3_655
F(2) C(18) 3.212(2) ? . 4_554
F(2) C(20) 2.344(2) ? . .
F(2) C(20) 3.316(2) ? . 3_755
C(3) C(5) 2.382(3) ? . .
C(3) C(6) 2.816(3) ? . .
C(3) C(8) 2.499(2) ? . .
C(3) C(9) 2.471(3) ? . .
C(3) C(11) 2.820(3) ? . .
C(3) C(13) 2.396(2) ? . .
C(3) C(15) 3.516(2) ? . 1_655
C(3) C(22) 2.519(3) ? . .
C(4) F(1) 2.681(2) ? . .
C(4) C(10) 2.420(2) ? . .
C(4) C(11) 2.446(2) ? . .
C(4) C(12) 2.599(2) ? . .
C(4) C(13) 3.060(3) ? . .
C(4) C(18) 2.802(2) ? . .
C(4) C(21) 2.419(2) ? . .
C(5) F(1) 3.566(2) ? . .
C(5) C(3) 2.382(3) ? . .
C(5) C(9) 3.460(2) ? . 1_655
C(5) C(12) 2.775(3) ? . .
C(5) C(13) 2.325(2) ? . .
C(5) C(14) 3.564(2) ? . 1_655
C(6) F(1) 2.322(2) ? . .
C(6) F(2) 2.349(2) ? . .
C(6) C(3) 2.816(3) ? . .
C(6) C(11) 3.523(2) ? . 1_655
C(6) C(12) 2.455(3) ? . .
C(6) C(20) 2.416(3) ? . .
C(7) F(1) 2.919(2) ? . .
C(7) F(1) 3.559(2) ? . 4_555
C(7) C(8) 2.507(2) ? . .
C(7) C(11) 3.424(2) ? . .
C(7) C(12) 3.309(2) ? . .
C(7) C(13) 3.482(2) ? . .
C(7) C(16) 2.387(2) ? . .
C(7) C(18) 2.401(2) ? . .
C(7) C(21) 2.758(2) ? . .
C(8) F(1) 2.856(2) ? . .
C(8) C(3) 2.499(2) ? . .
C(8) C(7) 2.507(2) ? . .
C(8) C(9) 2.457(2) ? . .
C(8) C(13) 2.513(3) ? . .
C(8) C(14) 2.877(2) ? . .
C(8) C(16) 2.518(2) ? . .
C(9) C(3) 2.471(3) ? . .
C(9) C(5) 3.460(2) ? . 1_455
C(9) C(8) 2.457(2) ? . .
C(9) C(12) 2.836(3) ? . .
C(9) C(17) 2.787(2) ? . .
C(9) C(19) 2.419(3) ? . .
C(9) C(22) 2.426(2) ? . .
C(10) F(2) 3.506(2) ? . 4_455
C(10) C(4) 2.420(2) ? . .
C(10) C(16) 2.762(2) ? . .
C(10) C(21) 2.381(2) ? . .
C(11) F(1) 3.258(2) ? . 4_455
C(11) C(3) 2.820(3) ? . .
C(11) C(4) 2.446(2) ? . .
C(11) C(6) 3.523(2) ? . 1_455
C(11) C(7) 3.424(2) ? . .
C(11) C(12) 2.409(3) ? . .
C(11) C(13) 3.585(2) ? . 1_455
C(11) C(14) 2.456(2) ? . .
C(11) C(15) 2.473(3) ? . .
C(11) C(16) 3.167(2) ? . .
C(12) F(1) 2.380(2) ? . .
C(12) C(4) 2.599(2) ? . .
C(12) C(5) 2.775(3) ? . .
C(12) C(6) 2.455(3) ? . .
C(12) C(7) 3.309(2) ? . .
C(12) C(9) 2.836(3) ? . .
C(12) C(11) 2.409(3) ? . .
C(12) C(14) 2.489(2) ? . .
C(12) C(20) 2.452(2) ? . .
C(13) F(2) 3.571(2) ? . .
C(13) C(3) 2.396(2) ? . .
C(13) C(4) 3.060(3) ? . .
C(13) C(5) 2.325(2) ? . .
C(13) C(7) 3.482(2) ? . .
C(13) C(8) 2.513(3) ? . .
C(13) C(11) 3.585(2) ? . 1_655
C(13) C(20) 2.737(2) ? . .
C(14) F(2) 3.452(2) ? . 1_455
C(14) C(5) 3.564(2) ? . 1_455
C(14) C(8) 2.877(2) ? . .
C(14) C(11) 2.456(2) ? . .
C(14) C(12) 2.489(2) ? . .
C(14) C(15) 2.440(3) ? . .
C(14) C(17) 2.424(3) ? . .
C(14) C(19) 2.811(3) ? . .
C(14) C(20) 2.497(3) ? . .
C(15) C(3) 3.516(2) ? . 1_455
C(15) C(11) 2.473(3) ? . .
C(15) C(14) 2.440(3) ? . .
C(15) C(17) 2.397(3) ? . .
C(15) C(20) 3.477(2) ? . 1_455
C(15) C(22) 2.784(3) ? . .
C(16) F(1) 3.405(2) ? . 1_455
C(16) F(1) 3.367(2) ? . .
C(16) C(7) 2.387(2) ? . .
C(16) C(8) 2.518(2) ? . .
C(16) C(10) 2.762(2) ? . .
C(16) C(11) 3.167(2) ? . .
C(16) C(18) 2.407(2) ? . .
C(17) F(2) 3.318(2) ? . 3_655
C(17) C(9) 2.787(2) ? . .
C(17) C(14) 2.424(3) ? . .
C(17) C(15) 2.397(3) ? . .
C(18) F(2) 3.212(2) ? . 4_455
C(18) C(4) 2.802(2) ? . .
C(18) C(7) 2.401(2) ? . .
C(18) C(16) 2.407(2) ? . .
C(19) C(9) 2.419(3) ? . .
C(19) C(14) 2.811(3) ? . .
C(19) C(22) 2.412(3) ? . .
C(20) F(2) 2.344(2) ? . .
C(20) F(2) 3.316(2) ? . 3_755
C(20) C(6) 2.416(3) ? . .
C(20) C(12) 2.452(2) ? . .
C(20) C(13) 2.737(2) ? . .
C(20) C(14) 2.497(3) ? . .
C(20) C(15) 3.477(2) ? . 1_655
C(20) C(22) 2.948(3) ? . .
C(21) C(4) 2.419(2) ? . .
C(21) C(7) 2.758(2) ? . .
C(21) C(10) 2.381(2) ? . .
C(22) C(3) 2.519(3) ? . .
C(22) C(9) 2.426(2) ? . .
C(22) C(15) 2.784(3) ? . .
C(22) C(19) 2.412(3) ? . .
C(22) C(20) 2.948(3) ? . .
F(1) H(1) 2.512 ? . .
F(1) H(2) 3.026 ? . .
F(1) H(2) 2.698 ? . 4_454
F(1) H(4) 2.444 ? . 4_554
F(1) H(5) 2.966 ? . 4_554
F(1) H(6) 2.475 ? . 1_655
F(2) H(1) 2.545 ? . .
F(2) H(3) 3.544 ? . 4_554
F(2) H(7) 3.036 ? . 3_655
F(2) H(8) 3.047 ? . 4_554
F(2) H(10) 2.522 ? . .
F(2) H(10) 2.416 ? . 3_755
F(2) H(12) 2.886 ? . 3_755
C(3) H(5) 3.393 ? . 1_655
C(3) H(10) 2.061 ? . .
C(3) H(12) 2.689 ? . .
C(4) H(1) 3.036 ? . 4_455
C(4) H(2) 2.035 ? . .
C(4) H(3) 3.273 ? . .
C(4) H(4) 2.559 ? . .
C(4) H(6) 2.025 ? . .
C(4) H(11) 3.272 ? . .
C(5) H(1) 2.049 ? . .
C(5) H(3) 3.038 ? . 4_454
C(5) H(7) 3.465 ? . 3_655
C(5) H(10) 2.009 ? . .
C(5) H(10) 3.555 ? . 3_755
C(6) H(2) 3.352 ? . 4_454
C(6) H(3) 2.962 ? . 4_454
C(6) H(4) 3.592 ? . 4_554
C(6) H(6) 3.571 ? . 1_655
C(6) H(10) 3.265 ? . .
C(7) H(1) 2.878 ? . 4_455
C(7) H(3) 2.033 ? . .
C(7) H(4) 3.510 ? . .
C(7) H(4) 3.578 ? . 1_655
C(7) H(6) 3.244 ? . .
C(7) H(6) 3.490 ? . 1_655
C(7) H(8) 3.257 ? . .
C(8) H(2) 2.655 ? . .
C(8) H(4) 1.990 ? . .
C(8) H(6) 2.668 ? . .
C(9) H(4) 2.059 ? . .
C(9) H(5) 2.049 ? . .
C(9) H(6) 3.562 ? . 4_555
C(9) H(9) 3.276 ? . .
C(9) H(11) 3.115 ? . 4_555
C(9) H(12) 3.282 ? . .
C(10) H(1) 2.928 ? . 4_455
C(10) H(2) 2.035 ? . .
C(10) H(5) 3.521 ? . 4_554
C(10) H(7) 3.269 ? . 2_655
C(10) H(8) 2.028 ? . .
C(10) H(11) 3.240 ? . .
C(11) H(2) 3.573 ? . 1_455
C(11) H(2) 3.545 ? . .
C(11) H(5) 2.639 ? . .
C(11) H(6) 3.107 ? . .
C(11) H(6) 3.279 ? . 4_555
C(12) H(1) 3.312 ? . .
C(12) H(2) 3.182 ? . .
C(12) H(4) 3.268 ? . .
C(12) H(5) 3.584 ? . 1_655
C(12) H(10) 3.314 ? . .
C(13) H(1) 2.035 ? . .
C(13) H(2) 3.346 ? . .
C(13) H(2) 2.966 ? . 4_454
C(13) H(3) 3.224 ? . 4_454
C(13) H(4) 3.469 ? . 1_655
C(13) H(4) 3.441 ? . 4_554
C(13) H(6) 3.261 ? . 1_655
C(14) H(4) 3.302 ? . .
C(14) H(5) 3.293 ? . .
C(14) H(7) 3.280 ? . .
C(14) H(10) 2.679 ? . .
C(14) H(11) 3.500 ? . 4_555
C(14) H(12) 2.048 ? . .
C(15) H(4) 2.630 ? . .
C(15) H(7) 3.250 ? . .
C(15) H(9) 2.022 ? . .
C(15) H(11) 2.901 ? . 4_555
C(16) H(1) 3.217 ? . 4_455
C(16) H(2) 3.581 ? . 1_455
C(16) H(2) 3.245 ? . .
C(16) H(4) 2.996 ? . .
C(16) H(5) 3.516 ? . 4_554
C(16) H(8) 3.268 ? . .
C(16) H(11) 2.040 ? . .
C(17) H(3) 3.387 ? . 2_645
C(17) H(5) 3.257 ? . .
C(17) H(8) 3.327 ? . 2_645
C(17) H(9) 2.047 ? . .
C(17) H(11) 3.465 ? . 4_555
C(17) H(12) 2.032 ? . .
C(18) H(1) 3.130 ? . 4_455
C(18) H(2) 3.255 ? . .
C(18) H(3) 2.027 ? . .
C(18) H(5) 3.221 ? . 4_554
C(18) H(6) 3.264 ? . .
C(18) H(7) 3.482 ? . 2_555
C(18) H(7) 3.428 ? . 2_655
C(18) H(9) 3.025 ? . 4_554
C(18) H(11) 2.027 ? . .
C(18) H(12) 3.421 ? . 2_655
C(19) H(5) 2.025 ? . .
C(19) H(7) 2.039 ? . .
C(19) H(7) 3.571 ? . 3_656
C(19) H(8) 3.509 ? . 2_545
C(19) H(8) 3.432 ? . 4_455
C(19) H(10) 3.492 ? . 1_455
C(19) H(11) 3.095 ? . 4_555
C(19) H(12) 3.271 ? . .
C(20) H(1) 3.271 ? . .
C(20) H(3) 3.374 ? . 4_454
C(20) H(12) 2.628 ? . .
C(20) H(12) 3.381 ? . 3_655
C(21) H(1) 3.267 ? . 4_455
C(21) H(3) 3.510 ? . 1_455
C(21) H(3) 3.240 ? . .
C(21) H(5) 3.208 ? . 4_554
C(21) H(6) 2.046 ? . .
C(21) H(7) 3.340 ? . 2_555
C(21) H(8) 2.034 ? . .
C(21) H(9) 3.493 ? . 4_554
C(22) H(7) 2.026 ? . .
C(22) H(8) 3.210 ? . 2_645
C(22) H(9) 3.268 ? . .
C(22) H(10) 2.638 ? . .
C(22) H(10) 3.372 ? . 3_655
H(1) F(1) 2.512 ? . .
H(1) F(2) 2.545 ? . .
H(1) C(4) 3.036 ? . 4_554
H(1) C(5) 2.049 ? . .
H(1) C(7) 2.878 ? . 4_554
H(1) C(10) 2.928 ? . 4_554
H(1) C(12) 3.312 ? . .
H(1) C(13) 2.035 ? . .
H(1) C(16) 3.217 ? . 4_554
H(1) C(18) 3.130 ? . 4_554
H(1) C(20) 3.271 ? . .
H(1) C(21) 3.267 ? . 4_554
H(1) H(2) 3.445 ? . 4_454
H(1) H(2) 3.320 ? . 4_554
H(1) H(3) 3.281 ? . 4_454
H(1) H(3) 3.383 ? . 4_554
H(1) H(4) 3.108 ? . 4_554
H(1) H(6) 3.300 ? . 1_655
H(2) F(1) 3.026 ? . .
H(2) F(1) 2.698 ? . 4_555
H(2) C(4) 2.035 ? . .
H(2) C(6) 3.352 ? . 4_555
H(2) C(8) 2.655 ? . .
H(2) C(10) 2.035 ? . .
H(2) C(11) 3.545 ? . .
H(2) C(11) 3.573 ? . 1_655
H(2) C(12) 3.182 ? . .
H(2) C(13) 3.346 ? . .
H(2) C(13) 2.966 ? . 4_555
H(2) C(16) 3.245 ? . .
H(2) C(16) 3.581 ? . 1_655
H(2) C(18) 3.255 ? . .
H(2) H(1) 3.320 ? . 4_455
H(2) H(1) 3.445 ? . 4_555
H(2) H(3) 2.331 ? . .
H(2) H(4) 2.702 ? . 1_655
H(2) H(6) 3.234 ? . 1_655
H(3) F(2) 3.544 ? . 4_455
H(3) C(4) 3.273 ? . .
H(3) C(5) 3.038 ? . 4_555
H(3) C(6) 2.962 ? . 4_555
H(3) C(7) 2.033 ? . .
H(3) C(13) 3.224 ? . 4_555
H(3) C(17) 3.387 ? . 2_655
H(3) C(18) 2.027 ? . .
H(3) C(20) 3.374 ? . 4_555
H(3) C(21) 3.240 ? . .
H(3) C(21) 3.510 ? . 1_655
H(3) H(1) 3.383 ? . 4_455
H(3) H(1) 3.281 ? . 4_555
H(3) H(2) 2.331 ? . .
H(3) H(7) 2.619 ? . 2_655
H(3) H(8) 2.327 ? . .
H(3) H(11) 3.270 ? . 1_655
H(3) H(12) 3.127 ? . 2_655
H(4) F(1) 2.444 ? . 4_455
H(4) C(4) 2.559 ? . .
H(4) C(6) 3.592 ? . 4_455
H(4) C(7) 3.578 ? . 1_455
H(4) C(7) 3.510 ? . .
H(4) C(8) 1.990 ? . .
H(4) C(9) 2.059 ? . .
H(4) C(12) 3.268 ? . .
H(4) C(13) 3.469 ? . 1_455
H(4) C(13) 3.441 ? . 4_455
H(4) C(14) 3.302 ? . .
H(4) C(15) 2.630 ? . .
H(4) C(16) 2.996 ? . .
H(4) H(1) 3.108 ? . 4_455
H(4) H(2) 2.702 ? . 1_455
H(4) H(5) 2.443 ? . .
H(4) H(6) 2.926 ? . .
H(4) H(6) 3.090 ? . 4_555
H(5) F(1) 2.966 ? . 4_455
H(5) C(3) 3.393 ? . 1_455
H(5) C(9) 2.049 ? . .
H(5) C(10) 3.521 ? . 4_455
H(5) C(11) 2.639 ? . .
H(5) C(12) 3.584 ? . 1_455
H(5) C(14) 3.293 ? . .
H(5) C(16) 3.516 ? . 4_455
H(5) C(17) 3.257 ? . .
H(5) C(18) 3.221 ? . 4_455
H(5) C(19) 2.025 ? . .
H(5) C(21) 3.208 ? . 4_455
H(5) H(4) 2.443 ? . .
H(5) H(6) 3.481 ? . 4_555
H(5) H(8) 3.538 ? . 4_455
H(5) H(9) 2.324 ? . .
H(5) H(11) 3.517 ? . 4_455
H(5) H(11) 3.218 ? . 4_555
H(6) F(1) 2.475 ? . 1_455
H(6) C(4) 2.025 ? . .
H(6) C(6) 3.571 ? . 1_455
H(6) C(7) 3.490 ? . 1_455
H(6) C(7) 3.244 ? . .
H(6) C(8) 2.668 ? . .
H(6) C(9) 3.562 ? . 4_454
H(6) C(11) 3.107 ? . .
H(6) C(11) 3.279 ? . 4_454
H(6) C(13) 3.261 ? . 1_455
H(6) C(18) 3.264 ? . .
H(6) C(21) 2.046 ? . .
H(6) H(1) 3.300 ? . 1_455
H(6) H(2) 3.234 ? . 1_455
H(6) H(4) 2.926 ? . .
H(6) H(4) 3.090 ? . 4_454
H(6) H(5) 3.481 ? . 4_454
H(6) H(11) 2.346 ? . .
H(7) F(2) 3.036 ? . 3_655
H(7) C(5) 3.465 ? . 3_655
H(7) C(10) 3.269 ? . 2_645
H(7) C(14) 3.280 ? . .
H(7) C(15) 3.250 ? . .
H(7) C(18) 3.482 ? . 2_545
H(7) C(18) 3.428 ? . 2_645
H(7) C(19) 2.039 ? . .
H(7) C(19) 3.571 ? . 3_656
H(7) C(21) 3.340 ? . 2_545
H(7) C(22) 2.026 ? . .
H(7) H(3) 2.619 ? . 2_645
H(7) H(8) 3.125 ? . 2_545
H(7) H(8) 2.939 ? . 2_645
H(7) H(9) 2.344 ? . .
H(7) H(9) 3.268 ? . 3_656
H(7) H(11) 2.841 ? . 2_545
H(7) H(12) 2.332 ? . .
H(8) F(2) 3.047 ? . 4_455
H(8) C(7) 3.257 ? . .
H(8) C(10) 2.028 ? . .
H(8) C(16) 3.268 ? . .
H(8) C(17) 3.327 ? . 2_655
H(8) C(19) 3.509 ? . 2_555
H(8) C(19) 3.432 ? . 4_554
H(8) C(21) 2.034 ? . .
H(8) C(22) 3.210 ? . 2_655
H(8) H(3) 2.327 ? . .
H(8) H(5) 3.538 ? . 4_554
H(8) H(7) 3.125 ? . 2_555
H(8) H(7) 2.939 ? . 2_655
H(8) H(9) 2.911 ? . 2_555
H(8) H(9) 2.650 ? . 4_554
H(8) H(11) 2.335 ? . .
H(8) H(12) 2.722 ? . 2_655
H(9) C(9) 3.276 ? . .
H(9) C(15) 2.022 ? . .
H(9) C(17) 2.047 ? . .
H(9) C(18) 3.025 ? . 4_455
H(9) C(21) 3.493 ? . 4_455
H(9) C(22) 3.268 ? . .
H(9) H(5) 2.324 ? . .
H(9) H(7) 2.344 ? . .
H(9) H(7) 3.268 ? . 3_656
H(9) H(8) 2.911 ? . 2_545
H(9) H(8) 2.650 ? . 4_455
H(9) H(11) 3.487 ? . 4_455
H(9) H(11) 3.496 ? . 4_555
H(9) H(12) 3.468 ? . 1_455
H(10) F(2) 2.522 ? . .
H(10) F(2) 2.416 ? . 3_755
H(10) C(3) 2.061 ? . .
H(10) C(5) 2.009 ? . .
H(10) C(5) 3.555 ? . 3_755
H(10) C(6) 3.265 ? . .
H(10) C(12) 3.314 ? . .
H(10) C(14) 2.679 ? . .
H(10) C(19) 3.492 ? . 1_655
H(10) C(22) 2.638 ? . .
H(10) C(22) 3.372 ? . 3_655
H(10) H(10) 3.596 ? . 3_655
H(10) H(10) 3.394 ? . 3_755
H(10) H(12) 2.046 ? . .
H(10) H(12) 3.046 ? . 3_655
H(11) C(4) 3.272 ? . .
H(11) C(9) 3.115 ? . 4_454
H(11) C(10) 3.240 ? . .
H(11) C(14) 3.500 ? . 4_454
H(11) C(15) 2.901 ? . 4_454
H(11) C(16) 2.040 ? . .
H(11) C(17) 3.465 ? . 4_454
H(11) C(18) 2.027 ? . .
H(11) C(19) 3.095 ? . 4_454
H(11) H(3) 3.270 ? . 1_455
H(11) H(5) 3.218 ? . 4_454
H(11) H(5) 3.517 ? . 4_554
H(11) H(6) 2.346 ? . .
H(11) H(7) 2.841 ? . 2_555
H(11) H(8) 2.335 ? . .
H(11) H(9) 3.496 ? . 4_454
H(11) H(9) 3.487 ? . 4_554
H(12) F(2) 2.886 ? . 3_755
H(12) C(3) 2.689 ? . .
H(12) C(9) 3.282 ? . .
H(12) C(14) 2.048 ? . .
H(12) C(17) 2.032 ? . .
H(12) C(18) 3.421 ? . 2_645
H(12) C(19) 3.271 ? . .
H(12) C(20) 2.628 ? . .
H(12) C(20) 3.381 ? . 3_655
H(12) H(3) 3.127 ? . 2_645
H(12) H(7) 2.332 ? . .
H(12) H(8) 2.722 ? . 2_645
H(12) H(9) 3.468 ? . 1_655
H(12) H(10) 2.046 ? . .
H(12) H(10) 3.046 ? . 3_655

loop_
_cod_related_entry_id
_cod_related_entry_database
_cod_related_entry_code
1 ChemSpider 30653182
